data_7113582
loop_
_publ_author_name
'Venkatesan, Koushik'
'Fern\'andez, Francisco J.'
'Blacque, Olivier'
'Fox, Thomas'
'Alfonso, Montserrat'
'Schmalle, Helmut W.'
'Berke, Heinz'

_publ_section_title
;
 A facile and novel route to unprecedented manganese C4 cumulenic
 complexes
;
_journal_issue 16
_journal_name_full 'Chemical Communications'
_journal_page_first 2006
_journal_paper_doi 10.1039/b304882a
_journal_year 2003
_chemical_formula_sum 'C52 H53 Mn P2 Sn2'
_chemical_formula_weight 1032.20
_chemical_name_common
;
(eta$5!-methylcyclopentadienyl)-bis(dimethylphosphino)ethane-
vinyl-bis(triphenylstannyl)acetylide-manganese(i)
;
_chemical_name_systematic
; 
(\h^5^-methylcyclopentadienyl)-bis(dimethylphosphino)ethane-vinyl-
bis(triphenylstannyl)acetylide-manganese(I)
;
_space_group_IT_number 14
_symmetry_cell_setting monoclinic
_symmetry_space_group_name_Hall '-P 2ybc'
_symmetry_space_group_name_H-M 'P 1 21/c 1'
_atom_sites_solution_hydrogens geom
_atom_sites_solution_primary direct
_atom_sites_solution_secondary difmap
_audit_creation_method SHELXL-97
_cell_angle_alpha 90.00
_cell_angle_beta 96.074(6)
_cell_angle_gamma 90.00
_cell_formula_units_Z 4
_cell_length_a 11.1101(5)
_cell_length_b 16.0437(5)
_cell_length_c 26.5040(5)
_cell_measurement_reflns_used 8000
_cell_measurement_temperature 183(2)
_cell_measurement_theta_max 30.40
_cell_measurement_theta_min 2.85
_cell_volume 4697.7(3)
_computing_cell_refinement 'CELL, Stoe & Cie Company, Germany'
_computing_data_collection 'EXPOSE, Stoe & Cie Company, Germany'
_computing_data_reduction 'XRED, Stoe & Cie Company, Germany'
_computing_molecular_graphics 'PLATON97 (Spek, 1997)'
_computing_publication_material 'SHELXL-97 (Sheldrick, 1997)'
_computing_structure_refinement 'SHELXL-97 (Sheldrick, 1997)'
_computing_structure_solution 'SHELXS-97 (Sheldrick, 1990)'
_diffrn_ambient_temperature 183(2)
_diffrn_measured_fraction_theta_full 0.935
_diffrn_measured_fraction_theta_max 0.935
_diffrn_measurement_device_type 'Stoe IPDS diffractometer'
_diffrn_measurement_method '\f oscillation scan'
_diffrn_radiation_monochromator graphite
_diffrn_radiation_source 'fine-focus sealed tube'
_diffrn_radiation_type MoK\a
_diffrn_radiation_wavelength 0.71073
_diffrn_reflns_av_R_equivalents 0.1194
_diffrn_reflns_av_sigmaI/netI 0.2150
_diffrn_reflns_limit_h_max 15
_diffrn_reflns_limit_h_min -15
_diffrn_reflns_limit_k_max 22
_diffrn_reflns_limit_k_min 0
_diffrn_reflns_limit_l_max 37
_diffrn_reflns_limit_l_min 0
_diffrn_reflns_number 51894
_diffrn_reflns_theta_full 30.41
_diffrn_reflns_theta_max 30.41
_diffrn_reflns_theta_min 2.83
_diffrn_standards_decay_% 0
_diffrn_standards_interval_count ' image'
_diffrn_standards_interval_time 'every image'
_diffrn_standards_number '50 to 200'
_exptl_absorpt_coefficient_mu 1.421
_exptl_absorpt_correction_T_max 0.9021
_exptl_absorpt_correction_T_min 0.7339
_exptl_absorpt_correction_type numerical
_exptl_absorpt_process_details 'Coppens et al. 1965'
_exptl_crystal_colour 'dark red'
_exptl_crystal_density_diffrn 1.459
_exptl_crystal_density_meas ?
_exptl_crystal_density_method 'not measured'
_exptl_crystal_description block
_exptl_crystal_F_000 2080
_exptl_crystal_size_max 0.23
_exptl_crystal_size_mid 0.08
_exptl_crystal_size_min 0.07
_refine_diff_density_max 0.895
_refine_diff_density_min -1.878
_refine_diff_density_rms 0.109
_refine_ls_extinction_method none
_refine_ls_goodness_of_fit_ref 0.612
_refine_ls_hydrogen_treatment constr
_refine_ls_matrix_type full
_refine_ls_number_parameters 519
_refine_ls_number_reflns 13734
_refine_ls_number_restraints 0
_refine_ls_restrained_S_all 0.612
_refine_ls_R_factor_all 0.1146
_refine_ls_R_factor_gt 0.0396
_refine_ls_shift/su_max 0.002
_refine_ls_shift/su_mean 0.000
_refine_ls_structure_factor_coef Fsqd
_refine_ls_weighting_details 'w==1/[\s^2^(Fo^2^)+(0.0192P)^2^] where P==(Fo^2^+2Fc^2^)/3'
_refine_ls_weighting_scheme calc
_refine_ls_wR_factor_gt 0.0760
_refine_ls_wR_factor_ref 0.0897
_reflns_number_gt 5333
_reflns_number_total 13734
_reflns_threshold_expression >2sigma(I)
_cod_duplicate_entry 7103832
_cod_data_source_file b304882a.txt
_cod_data_source_block 2b
_cod_depositor_comments
;
The following automatic conversions were performed:

'_symmetry_cell_setting' value 'Monoclinic' changed to 'monoclinic'
according to
/usr/data/users/saulius/automatic-downloads/retrospective/RSC/lib/dictionaries/cif_core.dic
dictionary named 'cif_core.dic' version 2.4.2 from 2011-04-26.

Automatic conversion script
Id: cif_fix_values 2281 2013-09-26 08:29:07Z andrius 

The following automatic conversions were performed:

'_exptl_crystal_density_meas' value 'none' was changed to '?' - the
value is perceived as not measured.

Automatic conversion script
Id: cif_fix_values 3008 2015-01-20 13:52:24Z robertas 
;
_cod_original_sg_symbol_H-M 'P 21/c'
_cod_database_code 7113582

loop_
_symmetry_equiv_pos_as_xyz
'x, y, z'
'-x, y+1/2, -z+1/2'
'-x, -y, -z'
'x, -y-1/2, z-1/2'

loop_
_atom_site_label
_atom_site_type_symbol
_atom_site_fract_x
_atom_site_fract_y
_atom_site_fract_z
_atom_site_U_iso_or_equiv
_atom_site_adp_type
_atom_site_occupancy
_atom_site_calc_flag
_atom_site_refinement_flags
Sn1 Sn 0.51662(3) 0.78013(3) 0.237359(13) 0.02644(8) Uani 1 d .
Sn2 Sn 0.33494(4) 0.75527(3) 0.444623(14) 0.02967(9) Uani 1 d .
Mn1 Mn 0.09871(6) 0.77941(6) 0.20721(3) 0.02363(16) Uani 1 d .
P1 P 0.13545(13) 0.70779(11) 0.13993(5) 0.0304(3) Uani 1 d .
P2 P 0.05491(13) 0.65672(10) 0.23604(6) 0.0302(3) Uani 1 d .
C1 C 0.2432(4) 0.7682(3) 0.23904(16) 0.0228(10) Uani 1 d .
C2 C 0.3487(4) 0.7655(3) 0.26783(15) 0.0230(11) Uani 1 d .
C3 C 0.3534(4) 0.7613(4) 0.32190(16) 0.0262(11) Uani 1 d .
C4 C 0.3596(4) 0.7601(5) 0.36824(14) 0.0359(15) Uani 1 d .
C5 C 0.1011(6) 0.9125(4) 0.2126(2) 0.0405(14) Uani 1 d .
H5A H 0.1722 0.9458 0.2147 0.049 Uiso 1 calc R
C6 C 0.0300(6) 0.8861(5) 0.1664(2) 0.0451(17) Uani 1 d .
H6A H 0.0463 0.8981 0.1327 0.054 Uiso 1 calc R
C7 C -0.0695(6) 0.8386(5) 0.1812(2) 0.0473(18) Uani 1 d .
H7A H -0.1325 0.8140 0.1590 0.057 Uiso 1 calc R
C8 C -0.0568(5) 0.8350(4) 0.2347(2) 0.0367(14) Uani 1 d .
H8A H -0.1100 0.8064 0.2546 0.044 Uiso 1 calc R
C9 C 0.0458(5) 0.8800(4) 0.2542(2) 0.0351(14) Uani 1 d .
C10 C 0.0875(6) 0.8918(5) 0.3097(2) 0.0435(16) Uani 1 d .
H10C H 0.0510 0.9425 0.3220 0.052 Uiso 1 calc R
H10B H 0.1759 0.8969 0.3144 0.052 Uiso 1 calc R
H10A H 0.0627 0.8437 0.3289 0.052 Uiso 1 calc R
C11 C 0.1556(6) 0.5794(4) 0.2109(2) 0.0367(14) Uani 1 d .
H11B H 0.2375 0.5831 0.2295 0.044 Uiso 1 calc R
H11A H 0.1240 0.5225 0.2155 0.044 Uiso 1 calc R
C12 C 0.1627(8) 0.5962(5) 0.1543(3) 0.060(2) Uani 1 d .
H12B H 0.1014 0.5620 0.1338 0.072 Uiso 1 calc R
H12A H 0.2436 0.5801 0.1451 0.072 Uiso 1 calc R
C13 C -0.0985(5) 0.6166(5) 0.2187(3) 0.0459(17) Uani 1 d .
H13C H -0.1068 0.5621 0.2346 0.055 Uiso 1 calc R
H13B H -0.1130 0.6110 0.1817 0.055 Uiso 1 calc R
H13A H -0.1576 0.6554 0.2305 0.055 Uiso 1 calc R
C14 C 0.0738(6) 0.6375(5) 0.3048(2) 0.0438(17) Uani 1 d .
H14C H 0.0568 0.5788 0.3114 0.053 Uiso 1 calc R
H14B H 0.0175 0.6729 0.3213 0.053 Uiso 1 calc R
H14A H 0.1571 0.6507 0.3184 0.053 Uiso 1 calc R
C15 C 0.0126(6) 0.7019(5) 0.0873(2) 0.0493(19) Uani 1 d .
H15C H 0.0387 0.6671 0.0601 0.059 Uiso 1 calc R
H15B H -0.0065 0.7580 0.0743 0.059 Uiso 1 calc R
H15A H -0.0595 0.6773 0.0997 0.059 Uiso 1 calc R
C16 C 0.2624(5) 0.7353(5) 0.1047(2) 0.0478(19) Uani 1 d .
H16C H 0.2645 0.6974 0.0758 0.057 Uiso 1 calc R
H16B H 0.3383 0.7305 0.1270 0.057 Uiso 1 calc R
H16A H 0.2527 0.7927 0.0923 0.057 Uiso 1 calc R
C17 C 0.5132(5) 0.8936(4) 0.19446(19) 0.0270(12) Uani 1 d .
C18 C 0.6141(6) 0.9450(5) 0.1947(2) 0.0388(15) Uani 1 d .
H18A H 0.6893 0.9278 0.2120 0.047 Uiso 1 calc R
C19 C 0.6055(7) 1.0224(5) 0.1696(2) 0.0441(17) Uani 1 d .
H19A H 0.6748 1.0573 0.1706 0.053 Uiso 1 calc R
C20 C 0.4986(6) 1.0481(5) 0.1439(2) 0.0440(16) Uani 1 d .
H20A H 0.4938 1.1004 0.1271 0.053 Uiso 1 calc R
C21 C 0.3982(6) 0.9976(5) 0.1426(2) 0.0461(16) Uani 1 d .
H21A H 0.3241 1.0147 0.1243 0.055 Uiso 1 calc R
C22 C 0.4050(5) 0.9210(4) 0.1682(2) 0.0353(13) Uani 1 d .
H22A H 0.3347 0.8872 0.1677 0.042 Uiso 1 calc R
C23 C 0.5566(5) 0.6738(4) 0.19207(19) 0.0289(12) Uani 1 d .
C24 C 0.5467(6) 0.5930(4) 0.2095(2) 0.0410(15) Uani 1 d .
H24A H 0.5177 0.5841 0.2415 0.049 Uiso 1 calc R
C25 C 0.5779(7) 0.5248(5) 0.1815(3) 0.0494(18) Uani 1 d .
H25A H 0.5718 0.4700 0.1946 0.059 Uiso 1 calc R
C26 C 0.6179(6) 0.5369(6) 0.1347(3) 0.055(2) Uani 1 d .
H26A H 0.6392 0.4906 0.1151 0.067 Uiso 1 calc R
C27 C 0.6269(6) 0.6176(5) 0.1162(2) 0.0488(19) Uani 1 d .
H27A H 0.6532 0.6260 0.0836 0.059 Uiso 1 calc R
C28 C 0.5981(5) 0.6855(4) 0.1444(2) 0.0364(14) Uani 1 d .
H28A H 0.6064 0.7402 0.1315 0.044 Uiso 1 calc R
C29 C 0.6557(4) 0.7888(4) 0.29945(18) 0.0304(12) Uani 1 d .
C30 C 0.6898(5) 0.8643(4) 0.3229(2) 0.0352(13) Uani 1 d .
H30A H 0.6523 0.9146 0.3105 0.042 Uiso 1 calc R
C31 C 0.7789(6) 0.8669(5) 0.3646(2) 0.0432(16) Uani 1 d .
H31A H 0.8031 0.9188 0.3797 0.052 Uiso 1 calc R
C32 C 0.8306(5) 0.7944(4) 0.3832(2) 0.0389(15) Uani 1 d .
H32A H 0.8901 0.7969 0.4117 0.047 Uiso 1 calc R
C33 C 0.7999(5) 0.7192(5) 0.3626(2) 0.0421(15) Uani 1 d .
H33A H 0.8373 0.6697 0.3762 0.051 Uiso 1 calc R
C34 C 0.7097(5) 0.7159(4) 0.3197(2) 0.0351(12) Uani 1 d .
H34A H 0.6865 0.6636 0.3050 0.042 Uiso 1 calc R
C35 C 0.2806(5) 0.8745(4) 0.46973(19) 0.0308(12) Uani 1 d .
C36 C 0.3526(6) 0.9182(5) 0.5074(2) 0.0440(16) Uani 1 d .
H36A H 0.4264 0.8943 0.5222 0.053 Uiso 1 calc R
C37 C 0.3175(8) 0.9958(5) 0.5234(3) 0.057(2) Uani 1 d .
H37A H 0.3686 1.0255 0.5482 0.068 Uiso 1 calc R
C38 C 0.2094(9) 1.0302(5) 0.5037(3) 0.064(2) Uani 1 d .
H38A H 0.1850 1.0830 0.5153 0.077 Uiso 1 calc R
C39 C 0.1361(7) 0.9871(5) 0.4667(3) 0.0534(19) Uani 1 d .
H39A H 0.0612 1.0104 0.4528 0.064 Uiso 1 calc R
C40 C 0.1721(6) 0.9103(5) 0.4502(2) 0.0404(15) Uani 1 d .
H40A H 0.1215 0.8814 0.4249 0.048 Uiso 1 calc R
C41 C 0.1948(5) 0.6671(4) 0.4507(2) 0.0326(13) Uani 1 d .
C42 C 0.2072(6) 0.5868(5) 0.4322(3) 0.0452(16) Uani 1 d .
H42A H 0.2823 0.5706 0.4211 0.054 Uiso 1 calc R
C43 C 0.1144(7) 0.5303(5) 0.4295(3) 0.058(2) Uani 1 d .
H43A H 0.1255 0.4763 0.4160 0.070 Uiso 1 calc R
C44 C 0.0050(7) 0.5509(5) 0.4462(3) 0.0530(19) Uani 1 d .
H44A H -0.0594 0.5117 0.4438 0.064 Uiso 1 calc R
C45 C -0.0101(7) 0.6293(5) 0.4666(3) 0.0538(19) Uani 1 d .
H45A H -0.0840 0.6443 0.4792 0.065 Uiso 1 calc R
C46 C 0.0863(6) 0.6860(5) 0.4681(2) 0.0423(15) Uani 1 d .
H46A H 0.0759 0.7399 0.4819 0.051 Uiso 1 calc R
C47 C 0.4978(5) 0.7172(4) 0.48734(18) 0.0325(12) Uani 1 d .
C48 C 0.6080(5) 0.7538(5) 0.4800(2) 0.0444(15) Uani 1 d .
H48A H 0.6106 0.7944 0.4541 0.053 Uiso 1 calc R
C49 C 0.7138(6) 0.7328(6) 0.5094(3) 0.061(2) Uani 1 d .
H49A H 0.7869 0.7611 0.5048 0.074 Uiso 1 calc R
C50 C 0.7134(7) 0.6701(5) 0.5457(2) 0.0501(19) Uani 1 d .
H50A H 0.7865 0.6534 0.5648 0.060 Uiso 1 calc R
C51 C 0.6052(7) 0.6327(5) 0.5534(2) 0.0523(19) Uani 1 d .
H51A H 0.6035 0.5906 0.5785 0.063 Uiso 1 calc R
C52 C 0.4979(6) 0.6562(5) 0.5247(2) 0.0419(16) Uani 1 d .
H52A H 0.4240 0.6301 0.5307 0.050 Uiso 1 calc R

loop_
_atom_site_aniso_label
_atom_site_aniso_U_11
_atom_site_aniso_U_22
_atom_site_aniso_U_33
_atom_site_aniso_U_23
_atom_site_aniso_U_13
_atom_site_aniso_U_12
Sn1 0.02347(16) 0.0318(2) 0.02427(15) -0.00101(17) 0.00348(12) -0.00127(17)
Sn2 0.03375(18) 0.0346(3) 0.02048(14) 0.00084(16) 0.00190(12) 0.00380(18)
Mn1 0.0233(3) 0.0244(4) 0.0229(3) 0.0034(3) 0.0012(3) 0.0034(3)
P1 0.0345(7) 0.0329(10) 0.0224(6) -0.0016(6) -0.0031(5) 0.0020(6)
P2 0.0258(6) 0.0290(9) 0.0349(7) 0.0080(6) -0.0014(6) -0.0005(6)
C1 0.028(2) 0.018(3) 0.0237(19) 0.0010(18) 0.0102(16) -0.0003(19)
C2 0.023(2) 0.024(3) 0.0219(18) 0.0004(19) 0.0011(15) 0.0011(19)
C3 0.026(2) 0.028(3) 0.0244(19) 0.001(2) 0.0025(16) 0.002(2)
C4 0.039(2) 0.065(5) 0.0049(15) 0.001(2) 0.0050(15) 0.006(3)
C5 0.052(4) 0.025(4) 0.047(3) 0.003(3) 0.016(3) 0.008(3)
C6 0.060(4) 0.043(4) 0.034(3) 0.013(3) 0.009(3) 0.024(3)
C7 0.035(3) 0.061(5) 0.042(3) -0.007(3) -0.012(3) 0.025(3)
C8 0.026(3) 0.043(4) 0.042(3) 0.011(3) 0.007(2) 0.009(3)
C9 0.033(3) 0.037(4) 0.036(3) 0.002(3) 0.006(2) 0.013(3)
C10 0.051(4) 0.042(4) 0.038(3) -0.007(3) 0.007(3) 0.011(3)
C11 0.041(3) 0.024(4) 0.044(3) 0.006(3) 0.001(3) 0.004(3)
C12 0.097(6) 0.038(5) 0.043(4) -0.009(3) -0.001(4) 0.016(4)
C13 0.034(3) 0.046(5) 0.054(4) 0.014(3) -0.006(3) -0.009(3)
C14 0.045(4) 0.048(5) 0.038(3) 0.019(3) 0.003(3) 0.000(3)
C15 0.051(4) 0.059(6) 0.037(3) -0.005(3) 0.001(3) -0.009(3)
C16 0.038(3) 0.071(6) 0.035(3) -0.020(3) 0.009(2) -0.002(3)
C17 0.034(3) 0.028(3) 0.021(2) -0.003(2) 0.009(2) -0.004(2)
C18 0.039(3) 0.049(5) 0.028(3) -0.001(3) 0.002(2) -0.008(3)
C19 0.056(4) 0.041(4) 0.037(3) -0.002(3) 0.010(3) -0.022(3)
C20 0.063(4) 0.035(4) 0.036(3) 0.004(3) 0.013(3) -0.007(3)
C21 0.049(4) 0.040(4) 0.049(4) 0.007(3) 0.006(3) 0.003(3)
C22 0.033(3) 0.039(4) 0.034(3) 0.004(3) 0.004(2) -0.003(3)
C23 0.024(2) 0.041(4) 0.022(2) -0.006(2) 0.0050(19) 0.001(2)
C24 0.046(4) 0.036(4) 0.043(4) -0.006(3) 0.011(3) -0.007(3)
C25 0.053(4) 0.037(5) 0.058(4) -0.005(3) 0.008(4) -0.005(3)
C26 0.049(4) 0.064(6) 0.052(4) -0.027(4) 0.000(3) 0.009(4)
C27 0.053(4) 0.067(6) 0.028(3) -0.011(3) 0.012(3) 0.015(4)
C28 0.039(3) 0.045(4) 0.026(2) 0.001(2) 0.009(2) 0.009(3)
C29 0.023(2) 0.041(4) 0.026(2) 0.003(3) -0.0021(17) -0.002(3)
C30 0.037(3) 0.035(4) 0.033(3) 0.000(2) -0.001(2) -0.001(3)
C31 0.051(4) 0.041(4) 0.035(3) -0.001(3) -0.007(3) -0.005(3)
C32 0.038(3) 0.049(5) 0.027(2) 0.005(3) -0.009(2) -0.005(3)
C33 0.040(3) 0.047(4) 0.037(3) 0.008(3) -0.003(2) 0.002(3)
C34 0.037(3) 0.029(3) 0.039(3) 0.002(3) 0.003(2) -0.004(3)
C35 0.039(3) 0.031(4) 0.023(2) 0.003(2) 0.005(2) 0.003(3)
C36 0.054(4) 0.044(5) 0.032(3) -0.004(3) 0.000(3) -0.003(3)
C37 0.080(6) 0.049(5) 0.042(4) -0.012(4) 0.010(4) -0.012(4)
C38 0.094(7) 0.038(5) 0.065(5) -0.009(4) 0.030(5) 0.004(4)
C39 0.063(4) 0.046(5) 0.052(4) 0.010(4) 0.009(3) 0.020(4)
C40 0.047(4) 0.041(4) 0.033(3) 0.003(3) 0.005(3) 0.009(3)
C41 0.040(3) 0.030(4) 0.027(2) 0.003(2) 0.000(2) 0.006(3)
C42 0.045(4) 0.039(4) 0.053(4) -0.009(3) 0.014(3) -0.001(3)
C43 0.074(5) 0.041(5) 0.060(5) -0.011(4) 0.005(4) -0.002(4)
C44 0.057(4) 0.051(5) 0.048(4) 0.018(3) -0.006(3) -0.016(4)
C45 0.051(4) 0.058(5) 0.055(4) 0.008(4) 0.018(3) -0.001(4)
C46 0.048(4) 0.048(4) 0.033(3) -0.005(3) 0.010(3) 0.003(3)
C47 0.033(2) 0.036(3) 0.026(2) 0.000(2) -0.0039(19) 0.010(3)
C48 0.042(3) 0.047(4) 0.044(3) 0.010(3) 0.001(2) 0.009(3)
C49 0.035(3) 0.062(6) 0.085(5) 0.011(5) 0.000(3) 0.002(3)
C50 0.052(4) 0.055(5) 0.041(3) -0.001(3) -0.007(3) 0.014(4)
C51 0.068(5) 0.064(6) 0.024(3) 0.010(3) -0.002(3) 0.019(4)
C52 0.047(3) 0.048(5) 0.029(3) 0.009(3) -0.001(2) 0.008(3)

loop_
_atom_type_symbol
_atom_type_description
_atom_type_scat_dispersion_real
_atom_type_scat_dispersion_imag
_atom_type_scat_source
C C 0.0033 0.0016 'International Tables Vol C Tables 4.2.6.8 and 6.1.1.4'
H H 0.0000 0.0000 'International Tables Vol C Tables 4.2.6.8 and 6.1.1.4'
Mn Mn 0.3368 0.7283 'International Tables Vol C Tables 4.2.6.8 and 6.1.1.4'
P P 0.1023 0.0942 'International Tables Vol C Tables 4.2.6.8 and 6.1.1.4'
Sn Sn -0.6537 1.4246 'International Tables Vol C Tables 4.2.6.8 and 6.1.1.4'

loop_
_geom_angle_atom_site_label_1
_geom_angle_atom_site_label_2
_geom_angle_atom_site_label_3
_geom_angle
C2 Sn1 C29 107.87(17)
C2 Sn1 C17 109.2(2)
C29 Sn1 C17 108.9(2)
C2 Sn1 C23 111.4(2)
C29 Sn1 C23 107.8(2)
C17 Sn1 C23 111.7(2)
C4 Sn2 C47 109.81(19)
C4 Sn2 C41 105.8(2)
C47 Sn2 C41 111.1(2)
C4 Sn2 C35 110.0(2)
C47 Sn2 C35 110.2(2)
C41 Sn2 C35 109.9(2)
C1 Mn1 C6 126.4(3)
C1 Mn1 C8 127.9(2)
C6 Mn1 C8 65.0(2)
C1 Mn1 C5 93.8(3)
C6 Mn1 C5 39.7(3)
C8 Mn1 C5 64.3(3)
C1 Mn1 C7 158.2(3)
C6 Mn1 C7 39.2(3)
C8 Mn1 C7 38.5(2)
C5 Mn1 C7 65.4(3)
C1 Mn1 C9 95.2(2)
C6 Mn1 C9 65.5(2)
C8 Mn1 C9 38.1(2)
C5 Mn1 C9 38.5(2)
C7 Mn1 C9 64.7(2)
C1 Mn1 P2 88.01(17)
C6 Mn1 P2 145.4(2)
C8 Mn1 P2 92.20(18)
C5 Mn1 P2 151.29(18)
C7 Mn1 P2 107.0(2)
C9 Mn1 P2 112.80(18)
C1 Mn1 P1 95.64(15)
C6 Mn1 P1 95.54(19)
C8 Mn1 P1 136.15(17)
C5 Mn1 P1 125.07(18)
C7 Mn1 P1 101.61(18)
C9 Mn1 P1 161.03(17)
P2 Mn1 P1 83.11(7)
C16 P1 C15 100.1(3)
C16 P1 C12 102.7(4)
C15 P1 C12 101.4(4)
C16 P1 Mn1 120.6(2)
C15 P1 Mn1 117.0(2)
C12 P1 Mn1 112.4(2)
C13 P2 C14 101.3(3)
C13 P2 C11 104.9(3)
C14 P2 C11 103.7(3)
C13 P2 Mn1 117.6(2)
C14 P2 Mn1 119.4(3)
C11 P2 Mn1 108.3(2)
C2 C1 Mn1 172.9(4)
C1 C2 C3 120.8(4)
C1 C2 Sn1 122.3(3)
C3 C2 Sn1 116.5(3)
C4 C3 C2 177.8(6)
C3 C4 Sn2 169.2(4)
C9 C5 C6 107.9(6)
C9 C5 Mn1 71.4(4)
C6 C5 Mn1 69.5(4)
C7 C6 C5 107.0(5)
C7 C6 Mn1 71.2(4)
C5 C6 Mn1 70.8(3)
C8 C7 C6 107.4(6)
C8 C7 Mn1 70.6(3)
C6 C7 Mn1 69.6(3)
C9 C8 C7 109.9(6)
C9 C8 Mn1 71.7(3)
C7 C8 Mn1 70.9(3)
C8 C9 C5 107.8(5)
C8 C9 C10 125.3(6)
C5 C9 C10 126.9(6)
C8 C9 Mn1 70.3(4)
C5 C9 Mn1 70.1(3)
C10 C9 Mn1 125.7(4)
C12 C11 P2 109.4(5)
C11 C12 P1 110.3(5)
C18 C17 C22 117.9(6)
C18 C17 Sn1 122.1(4)
C22 C17 Sn1 119.8(4)
C17 C18 C19 120.4(6)
C20 C19 C18 120.9(6)
C19 C20 C21 119.6(7)
C20 C21 C22 120.1(6)
C17 C22 C21 121.1(6)
C24 C23 C28 118.1(6)
C24 C23 Sn1 121.7(4)
C28 C23 Sn1 120.1(5)
C23 C24 C25 121.9(6)
C26 C25 C24 119.5(7)
C25 C26 C27 119.5(7)
C28 C27 C26 121.0(6)
C27 C28 C23 120.0(6)
C30 C29 C34 118.1(5)
C30 C29 Sn1 122.6(4)
C34 C29 Sn1 119.2(4)
C29 C30 C31 120.8(6)
C32 C31 C30 119.6(6)
C33 C32 C31 122.3(5)
C32 C33 C34 118.6(6)
C29 C34 C33 120.7(6)
C40 C35 C36 118.0(6)
C40 C35 Sn2 121.2(5)
C36 C35 Sn2 120.8(5)
C37 C36 C35 120.6(7)
C38 C37 C36 120.6(7)
C37 C38 C39 119.4(7)
C40 C39 C38 119.9(7)
C39 C40 C35 121.4(7)
C46 C41 C42 116.6(6)
C46 C41 Sn2 123.9(5)
C42 C41 Sn2 119.3(5)
C43 C42 C41 121.9(7)
C42 C43 C44 120.7(7)
C43 C44 C45 119.4(7)
C44 C45 C46 118.5(7)
C41 C46 C45 122.9(7)
C48 C47 C52 117.5(5)
C48 C47 Sn2 121.2(4)
C52 C47 Sn2 121.3(4)
C49 C48 C47 121.9(6)
C48 C49 C50 120.1(7)
C51 C50 C49 119.0(6)
C50 C51 C52 120.6(7)
C47 C52 C51 120.9(6)

loop_
_geom_bond_atom_site_label_1
_geom_bond_atom_site_label_2
_geom_bond_distance
Sn1 C2 2.123(4)
Sn1 C29 2.139(5)
Sn1 C17 2.145(6)
Sn1 C23 2.159(6)
Sn2 C4 2.073(4)
Sn2 C47 2.120(5)
Sn2 C41 2.122(6)
Sn2 C35 2.134(6)
Mn1 C1 1.742(5)
Mn1 C6 2.123(6)
Mn1 C8 2.140(6)
Mn1 C5 2.141(7)
Mn1 C7 2.144(6)
Mn1 C9 2.158(6)
Mn1 P2 2.1849(18)
Mn1 P1 2.1956(16)
P1 C16 1.827(6)
P1 C15 1.847(6)
P1 C12 1.849(8)
P2 C13 1.834(6)
P2 C14 1.839(6)
P2 C11 1.843(6)
C1 C2 1.330(6)
C2 C3 1.430(6)
C3 C4 1.223(5)
C5 C9 1.417(8)
C5 C6 1.448(10)
C6 C7 1.431(10)
C7 C8 1.413(8)
C8 C9 1.402(8)
C9 C10 1.507(8)
C11 C12 1.535(9)
C17 C18 1.391(8)
C17 C22 1.395(8)
C18 C19 1.407(10)
C19 C20 1.369(10)
C20 C21 1.376(9)
C21 C22 1.403(9)
C23 C24 1.384(9)
C23 C28 1.404(7)
C24 C25 1.387(10)
C25 C26 1.376(10)
C26 C27 1.392(11)
C27 C28 1.377(9)
C29 C30 1.395(9)
C29 C34 1.397(8)
C30 C31 1.404(8)
C31 C32 1.367(9)
C32 C33 1.354(10)
C33 C34 1.433(7)
C35 C40 1.385(8)
C35 C36 1.400(8)
C36 C37 1.385(10)
C37 C38 1.373(12)
C38 C39 1.392(11)
C39 C40 1.381(10)
C41 C46 1.370(8)
C41 C42 1.392(9)
C42 C43 1.369(10)
C43 C44 1.376(11)
C44 C45 1.387(11)
C45 C46 1.402(10)
C47 C48 1.390(8)
C47 C52 1.392(8)
C48 C49 1.381(8)
C49 C50 1.392(11)
C50 C51 1.378(10)
C51 C52 1.397(9)

loop_
_geom_torsion_atom_site_label_1
_geom_torsion_atom_site_label_2
_geom_torsion_atom_site_label_3
_geom_torsion_atom_site_label_4
_geom_torsion
C1 Mn1 P1 C16 -54.4(3)
C6 Mn1 P1 C16 73.1(3)
C8 Mn1 P1 C16 132.4(4)
C5 Mn1 P1 C16 44.3(4)
C7 Mn1 P1 C16 112.3(4)
C9 Mn1 P1 C16 70.2(6)
P2 Mn1 P1 C16 -141.7(3)
C1 Mn1 P1 C15 -176.3(3)
C6 Mn1 P1 C15 -48.9(3)
C8 Mn1 P1 C15 10.4(4)
C5 Mn1 P1 C15 -77.7(4)
C7 Mn1 P1 C15 -9.7(4)
C9 Mn1 P1 C15 -51.7(6)
P2 Mn1 P1 C15 96.4(3)
C1 Mn1 P1 C12 67.0(4)
C6 Mn1 P1 C12 -165.5(4)
C8 Mn1 P1 C12 -106.3(4)
C5 Mn1 P1 C12 165.7(4)
C7 Mn1 P1 C12 -126.3(4)
C9 Mn1 P1 C12 -168.4(6)
P2 Mn1 P1 C12 -20.3(3)
C1 Mn1 P2 C13 179.5(3)
C6 Mn1 P2 C13 5.2(4)
C8 Mn1 P2 C13 51.7(3)
C5 Mn1 P2 C13 85.2(5)
C7 Mn1 P2 C13 15.5(3)
C9 Mn1 P2 C13 84.7(3)
P1 Mn1 P2 C13 -84.5(3)
C1 Mn1 P2 C14 56.3(3)
C6 Mn1 P2 C14 -118.0(4)
C8 Mn1 P2 C14 -71.5(3)
C5 Mn1 P2 C14 -38.0(5)
C7 Mn1 P2 C14 -107.7(3)
C9 Mn1 P2 C14 -38.5(3)
P1 Mn1 P2 C14 152.2(3)
C1 Mn1 P2 C11 -61.9(3)
C6 Mn1 P2 C11 123.8(4)
C8 Mn1 P2 C11 170.3(3)
C5 Mn1 P2 C11 -156.2(4)
C7 Mn1 P2 C11 134.1(3)
C9 Mn1 P2 C11 -156.7(3)
P1 Mn1 P2 C11 34.0(2)
C6 Mn1 C1 C2 77(3)
C8 Mn1 C1 C2 -8(4)
C5 Mn1 C1 C2 52(3)
C7 Mn1 C1 C2 35(4)
C9 Mn1 C1 C2 13(3)
P2 Mn1 C1 C2 -99(3)
P1 Mn1 C1 C2 178(3)
Mn1 C1 C2 C3 37(4)
Mn1 C1 C2 Sn1 -136(3)
C29 Sn1 C2 C1 171.9(5)
C17 Sn1 C2 C1 53.7(5)
C23 Sn1 C2 C1 -70.1(5)
C29 Sn1 C2 C3 -1.8(5)
C17 Sn1 C2 C3 -119.9(4)
C23 Sn1 C2 C3 116.3(4)
C1 C2 C3 C4 -122(15)
Sn1 C2 C3 C4 52(15)
C2 C3 C4 Sn2 129(13)
C47 Sn2 C4 C3 157(3)
C41 Sn2 C4 C3 37(3)
C35 Sn2 C4 C3 -82(3)
C1 Mn1 C5 C9 -93.6(4)
C6 Mn1 C5 C9 118.2(5)
C8 Mn1 C5 C9 37.0(3)
C7 Mn1 C5 C9 79.7(4)
P2 Mn1 C5 C9 -0.7(6)
P1 Mn1 C5 C9 166.8(3)
C1 Mn1 C5 C6 148.3(4)
C8 Mn1 C5 C6 -81.1(4)
C7 Mn1 C5 C6 -38.4(4)
C9 Mn1 C5 C6 -118.2(5)
P2 Mn1 C5 C6 -118.9(4)
P1 Mn1 C5 C6 48.6(4)
C9 C5 C6 C7 1.0(7)
Mn1 C5 C6 C7 62.4(5)
C9 C5 C6 Mn1 -61.4(4)
C1 Mn1 C6 C7 -157.2(4)
C8 Mn1 C6 C7 -37.4(4)
C5 Mn1 C6 C7 -116.5(5)
C9 Mn1 C6 C7 -79.4(4)
P2 Mn1 C6 C7 15.7(6)
P1 Mn1 C6 C7 101.6(4)
C1 Mn1 C6 C5 -40.7(5)
C8 Mn1 C6 C5 79.2(4)
C7 Mn1 C6 C5 116.5(5)
C9 Mn1 C6 C5 37.1(4)
P2 Mn1 C6 C5 132.2(4)
P1 Mn1 C6 C5 -141.9(3)
C5 C6 C7 C8 -1.3(7)
Mn1 C6 C7 C8 60.8(4)
C5 C6 C7 Mn1 -62.1(4)
C1 Mn1 C7 C8 -60.7(9)
C6 Mn1 C7 C8 -117.9(6)
C5 Mn1 C7 C8 -79.0(4)
C9 Mn1 C7 C8 -36.4(4)
P2 Mn1 C7 C8 71.3(4)
P1 Mn1 C7 C8 157.6(4)
C1 Mn1 C7 C6 57.3(8)
C8 Mn1 C7 C6 117.9(6)
C5 Mn1 C7 C6 39.0(4)
C9 Mn1 C7 C6 81.6(4)
P2 Mn1 C7 C6 -170.7(3)
P1 Mn1 C7 C6 -84.5(4)
C6 C7 C8 C9 1.1(7)
Mn1 C7 C8 C9 61.4(4)
C6 C7 C8 Mn1 -60.2(4)
C1 Mn1 C8 C9 36.2(5)
C6 Mn1 C8 C9 -81.6(4)
C5 Mn1 C8 C9 -37.4(4)
C7 Mn1 C8 C9 -119.6(6)
P2 Mn1 C8 C9 125.4(3)
P1 Mn1 C8 C9 -152.2(3)
C1 Mn1 C8 C7 155.8(4)
C6 Mn1 C8 C7 38.0(4)
C5 Mn1 C8 C7 82.2(5)
C9 Mn1 C8 C7 119.6(6)
P2 Mn1 C8 C7 -115.0(4)
P1 Mn1 C8 C7 -32.6(5)
C7 C8 C9 C5 -0.5(7)
Mn1 C8 C9 C5 60.3(4)
C7 C8 C9 C10 178.7(6)
Mn1 C8 C9 C10 -120.4(6)
C7 C8 C9 Mn1 -60.9(4)
C6 C5 C9 C8 -0.3(7)
Mn1 C5 C9 C8 -60.5(4)
C6 C5 C9 C10 -179.5(6)
Mn1 C5 C9 C10 120.3(6)
C6 C5 C9 Mn1 60.2(4)
C1 Mn1 C9 C8 -152.0(4)
C6 Mn1 C9 C8 80.1(4)
C5 Mn1 C9 C8 118.4(5)
C7 Mn1 C9 C8 36.8(4)
P2 Mn1 C9 C8 -62.0(4)
P1 Mn1 C9 C8 83.3(6)
C1 Mn1 C9 C5 89.6(4)
C6 Mn1 C9 C5 -38.2(4)
C8 Mn1 C9 C5 -118.4(5)
C7 Mn1 C9 C5 -81.6(4)
P2 Mn1 C9 C5 179.6(3)
P1 Mn1 C9 C5 -35.1(7)
C1 Mn1 C9 C10 -32.1(6)
C6 Mn1 C9 C10 -159.9(7)
C8 Mn1 C9 C10 119.9(7)
C5 Mn1 C9 C10 -121.7(7)
C7 Mn1 C9 C10 156.7(7)
P2 Mn1 C9 C10 57.9(6)
P1 Mn1 C9 C10 -156.8(4)
C13 P2 C11 C12 82.0(5)
C14 P2 C11 C12 -172.1(5)
Mn1 P2 C11 C12 -44.3(5)
P2 C11 C12 P1 27.4(7)
C16 P1 C12 C11 130.0(5)
C15 P1 C12 C11 -126.8(6)
Mn1 P1 C12 C11 -1.1(7)
C2 Sn1 C17 C18 141.8(5)
C29 Sn1 C17 C18 24.3(5)
C23 Sn1 C17 C18 -94.5(5)
C2 Sn1 C17 C22 -33.3(5)
C29 Sn1 C17 C22 -150.8(4)
C23 Sn1 C17 C22 90.4(5)
C22 C17 C18 C19 0.7(9)
Sn1 C17 C18 C19 -174.5(5)
C17 C18 C19 C20 -0.9(10)
C18 C19 C20 C21 0.0(10)
C19 C20 C21 C22 1.1(10)
C18 C17 C22 C21 0.4(9)
Sn1 C17 C22 C21 175.7(5)
C20 C21 C22 C17 -1.3(10)
C2 Sn1 C23 C24 -48.3(5)
C29 Sn1 C23 C24 69.8(5)
C17 Sn1 C23 C24 -170.7(5)
C2 Sn1 C23 C28 134.1(4)
C29 Sn1 C23 C28 -107.8(4)
C17 Sn1 C23 C28 11.7(5)
C28 C23 C24 C25 0.8(9)
Sn1 C23 C24 C25 -176.8(5)
C23 C24 C25 C26 -1.2(11)
C24 C25 C26 C27 0.2(11)
C25 C26 C27 C28 1.0(11)
C26 C27 C28 C23 -1.4(10)
C24 C23 C28 C27 0.5(8)
Sn1 C23 C28 C27 178.1(5)
C2 Sn1 C29 C30 -87.8(5)
C17 Sn1 C29 C30 30.5(5)
C23 Sn1 C29 C30 151.8(4)
C2 Sn1 C29 C34 88.0(4)
C17 Sn1 C29 C34 -153.7(4)
C23 Sn1 C29 C34 -32.4(5)
C34 C29 C30 C31 2.1(8)
Sn1 C29 C30 C31 178.0(5)
C29 C30 C31 C32 -1.7(10)
C30 C31 C32 C33 0.7(10)
C31 C32 C33 C34 -0.2(9)
C30 C29 C34 C33 -1.6(8)
Sn1 C29 C34 C33 -177.6(4)
C32 C33 C34 C29 0.7(9)
C4 Sn2 C35 C40 63.5(5)
C47 Sn2 C35 C40 -175.3(5)
C41 Sn2 C35 C40 -52.6(5)
C4 Sn2 C35 C36 -118.0(5)
C47 Sn2 C35 C36 3.3(5)
C41 Sn2 C35 C36 125.9(5)
C40 C35 C36 C37 -1.8(10)
Sn2 C35 C36 C37 179.6(5)
C35 C36 C37 C38 2.1(11)
C36 C37 C38 C39 -1.2(12)
C37 C38 C39 C40 0.2(12)
C38 C39 C40 C35 0.1(11)
C36 C35 C40 C39 0.7(9)
Sn2 C35 C40 C39 179.3(5)
C4 Sn2 C41 C46 -118.5(5)
C47 Sn2 C41 C46 122.4(5)
C35 Sn2 C41 C46 0.2(5)
C4 Sn2 C41 C42 55.8(5)
C47 Sn2 C41 C42 -63.3(5)
C35 Sn2 C41 C42 174.5(5)
C46 C41 C42 C43 2.6(10)
Sn2 C41 C42 C43 -172.1(6)
C41 C42 C43 C44 -1.3(12)
C42 C43 C44 C45 -0.9(11)
C43 C44 C45 C46 1.7(10)
C42 C41 C46 C45 -1.8(9)
Sn2 C41 C46 C45 172.7(5)
C44 C45 C46 C41 -0.3(10)
C4 Sn2 C47 C48 48.2(6)
C41 Sn2 C47 C48 164.8(5)
C35 Sn2 C47 C48 -73.2(5)
C4 Sn2 C47 C52 -133.6(5)
C41 Sn2 C47 C52 -16.9(6)
C35 Sn2 C47 C52 105.1(5)
C52 C47 C48 C49 -1.8(10)
Sn2 C47 C48 C49 176.5(6)
C47 C48 C49 C50 3.6(12)
C48 C49 C50 C51 -3.2(12)
C49 C50 C51 C52 1.2(11)
C48 C47 C52 C51 -0.2(10)
Sn2 C47 C52 C51 -178.6(5)
C50 C51 C52 C47 0.6(11)
